data_7235533
loop_
_publ_author_name
'Ray, Suman'
'Bhaumik, Asim'
'Pramanik, Malay'
'Mukhopadhyay, Chhanda'

_publ_section_title
;
 Covalently anchored carboxylic acid on uniform spherical silica
 nanoparticles with narrow slit like mesopores for the synthesis of
 pyrroloacridinones: CuI-catalyzed further C(sp3)--H oxyfunctionalization
 for C&#xE001;O formation
;
_journal_issue 30
_journal_name_full 'RSC Advances'
_journal_page_first 15441
_journal_paper_doi 10.1039/c4ra01287a
_journal_volume 4
_journal_year 2014
_chemical_formula_sum 'C22 H17 N3 O3'
_chemical_formula_weight 371.39
_space_group_IT_number 14
_space_group_name_Hall '-P 2ybc'
_space_group_name_H-M_alt 'P 1 21/c 1'
_symmetry_space_group_name_H-M 'P 1 21/c 1'
_atom_sites_solution_hydrogens geom
_atom_sites_solution_primary direct
_atom_sites_solution_secondary difmap
_audit_creation_method SHELXL-97
_cell_angle_alpha 90.00
_cell_angle_beta 107.3920(10)
_cell_angle_gamma 90.00
_cell_formula_units_Z 4
_cell_length_a 10.7669(3)
_cell_length_b 9.7880(3)
_cell_length_c 17.8714(6)
_cell_measurement_temperature 296(2)
_cell_volume 1797.30(10)
_computing_structure_refinement 'SHELXL-97 (Sheldrick, 2008)'
_computing_structure_solution 'SHELXS-97 (Sheldrick, 2008)'
_diffrn_ambient_temperature 296(2)
_diffrn_measured_fraction_theta_full 0.996
_diffrn_measured_fraction_theta_max 0.996
_diffrn_radiation_monochromator graphite
_diffrn_radiation_source 'fine-focus sealed tube'
_diffrn_radiation_type MoK\a
_diffrn_radiation_wavelength 0.71073
_diffrn_reflns_av_R_equivalents 0.0332
_diffrn_reflns_av_sigmaI/netI 0.0221
_diffrn_reflns_limit_h_max 14
_diffrn_reflns_limit_h_min -14
_diffrn_reflns_limit_k_max 12
_diffrn_reflns_limit_k_min -12
_diffrn_reflns_limit_l_max 23
_diffrn_reflns_limit_l_min -23
_diffrn_reflns_number 26280
_diffrn_reflns_theta_full 28.03
_diffrn_reflns_theta_max 28.03
_diffrn_reflns_theta_min 1.98
_exptl_absorpt_coefficient_mu 0.093
_exptl_absorpt_correction_T_max 0.991
_exptl_absorpt_correction_T_min 0.982
_exptl_absorpt_correction_type empirical
_exptl_crystal_density_diffrn 1.372
_exptl_crystal_density_method 'not measured'
_exptl_crystal_F_000 776
_exptl_crystal_size_max 0.2
_exptl_crystal_size_mid 0.1
_exptl_crystal_size_min 0.1
_refine_diff_density_max 0.462
_refine_diff_density_min -0.180
_refine_diff_density_rms 0.036
_refine_ls_extinction_method none
_refine_ls_goodness_of_fit_ref 0.717
_refine_ls_hydrogen_treatment mixed
_refine_ls_matrix_type full
_refine_ls_number_parameters 255
_refine_ls_number_reflns 4320
_refine_ls_number_restraints 0
_refine_ls_restrained_S_all 0.717
_refine_ls_R_factor_all 0.0629
_refine_ls_R_factor_gt 0.0444
_refine_ls_shift/su_max 0.000
_refine_ls_shift/su_mean 0.000
_refine_ls_structure_factor_coef Fsqd
_refine_ls_weighting_details 'calc w=1/[\s^2^(Fo^2^)+(0.1424P)^2^+0.8333P] where P=(Fo^2^+2Fc^2^)/3'
_refine_ls_weighting_scheme calc
_refine_ls_wR_factor_gt 0.1386
_refine_ls_wR_factor_ref 0.1667
_reflns_number_gt 3148
_reflns_number_total 4320
_reflns_threshold_expression >2sigma(I)
_cod_data_source_file c4ra01287a2.cif
_cod_data_source_block a
_cod_original_sg_symbol_H-M 'P 21/c'
_cod_database_code 7235533

loop_
_symmetry_equiv_pos_as_xyz
'x, y, z'
'-x, y+1/2, -z+1/2'
'-x, -y, -z'
'x, -y-1/2, z-1/2'

loop_
_atom_site_label
_atom_site_type_symbol
_atom_site_fract_x
_atom_site_fract_y
_atom_site_fract_z
_atom_site_U_iso_or_equiv
_atom_site_adp_type
_atom_site_occupancy
_atom_site_symmetry_multiplicity
_atom_site_calc_flag
_atom_site_refinement_flags
O1 O 0.62166(16) 0.35658(16) 0.31267(10) 0.0766(5) Uani 1 1 d .
N6 N 1.10884(13) 0.24672(14) 0.01000(8) 0.0454(3) Uani 1 1 d .
O3 O 1.08955(13) 0.66050(13) 0.19314(8) 0.0563(3) Uani 1 1 d .
N1 N 0.91612(13) 0.50658(13) 0.15888(8) 0.0422(3) Uani 1 1 d .
O5 O 0.52583(17) 0.53804(18) 0.33342(11) 0.0829(5) Uani 1 1 d .
C30 C 0.88591(15) 0.38554(15) 0.11350(9) 0.0388(3) Uani 1 1 d .
C1 C 1.43096(18) 0.3982(2) 0.05115(12) 0.0590(5) Uani 1 1 d .
H1 H 1.5076 0.3812 0.0388 0.071 Uiso 1 1 calc R
C2 C 1.32635(18) 0.31405(19) 0.02210(12) 0.0541(4) Uani 1 1 d .
H2 H 1.3321 0.2412 -0.0101 0.065 Uiso 1 1 calc R
C3 C 1.20993(16) 0.33692(16) 0.04065(9) 0.0435(4) Uani 1 1 d .
C4 C 1.20463(15) 0.44990(16) 0.09056(9) 0.0403(3) Uani 1 1 d .
C5 C 1.08715(15) 0.46173(15) 0.11004(9) 0.0389(3) Uani 1 1 d .
C32 C 1.03864(16) 0.55843(15) 0.15910(9) 0.0418(3) Uani 1 1 d .
C7 C 0.83373(15) 0.57122(16) 0.19707(9) 0.0405(3) Uani 1 1 d .
C8 C 0.77005(15) 0.49441(16) 0.23964(9) 0.0415(4) Uani 1 1 d .
H8 H 0.7844 0.4010 0.2467 0.050 Uiso 1 1 calc R
C9 C 0.68463(16) 0.56171(17) 0.27112(9) 0.0437(4) Uani 1 1 d .
N7 N 0.60564(15) 0.47978(17) 0.30894(9) 0.0542(4) Uani 1 1 d .
C11 C 0.66505(19) 0.70056(18) 0.26554(11) 0.0532(4) Uani 1 1 d .
H11 H 0.6080 0.7428 0.2884 0.064 Uiso 1 1 calc R
C12 C 0.7323(2) 0.77523(19) 0.22509(12) 0.0596(5) Uani 1 1 d .
H12 H 0.7218 0.8695 0.2212 0.072 Uiso 1 1 calc R
C13 C 0.81524(19) 0.71154(17) 0.19013(11) 0.0517(4) Uani 1 1 d .
H13 H 0.8587 0.7627 0.1619 0.062 Uiso 1 1 calc R
C14 C 0.99337(15) 0.36631(15) 0.08255(9) 0.0385(3) Uani 1 1 d .
C15 C 1.00234(15) 0.26145(15) 0.03074(9) 0.0407(3) Uani 1 1 d .
C16 C 0.88150(16) 0.17715(16) -0.00104(10) 0.0442(4) Uani 1 1 d .
H16A H 0.9059 0.0873 -0.0148 0.053 Uiso 1 1 calc R
H16B H 0.8271 0.2196 -0.0486 0.053 Uiso 1 1 calc R
C17 C 0.80160(16) 0.16067(16) 0.05742(9) 0.0439(4) Uani 1 1 d .
C18 C 0.79182(16) 0.29227(16) 0.10088(10) 0.0438(4) Uani 1 1 d .
H18 H 0.7201 0.3075 0.1186 0.053 Uiso 1 1 calc R
C19 C 0.66485(19) 0.1106(2) 0.01304(12) 0.0628(5) Uani 1 1 d .
H19A H 0.6707 0.0249 -0.0118 0.094 Uiso 1 1 calc R
H19B H 0.6228 0.1766 -0.0261 0.094 Uiso 1 1 calc R
H19C H 0.6151 0.0990 0.0491 0.094 Uiso 1 1 calc R
C20 C 0.8697(2) 0.05540(19) 0.11904(12) 0.0647(5) Uani 1 1 d .
H20A H 0.8240 0.0473 0.1574 0.097 Uiso 1 1 calc R
H20B H 0.9575 0.0842 0.1442 0.097 Uiso 1 1 calc R
H20C H 0.8704 -0.0315 0.0942 0.097 Uiso 1 1 calc R
C21 C 1.42485(18) 0.5095(2) 0.09906(11) 0.0567(5) Uani 1 1 d .
H21 H 1.4968 0.5662 0.1176 0.068 Uiso 1 1 calc R
C22 C 1.31383(16) 0.53553(18) 0.11885(10) 0.0484(4) Uani 1 1 d .
H22 H 1.3105 0.6095 0.1509 0.058 Uiso 1 1 calc R

loop_
_atom_site_aniso_label
_atom_site_aniso_U_11
_atom_site_aniso_U_22
_atom_site_aniso_U_33
_atom_site_aniso_U_23
_atom_site_aniso_U_13
_atom_site_aniso_U_12
O1 0.0891(11) 0.0553(9) 0.0997(12) 0.0137(8) 0.0499(9) -0.0027(8)
N6 0.0505(8) 0.0395(7) 0.0492(7) -0.0038(6) 0.0194(6) 0.0000(6)
O3 0.0678(8) 0.0452(7) 0.0593(7) -0.0176(5) 0.0244(6) -0.0189(6)
N1 0.0500(7) 0.0319(6) 0.0481(7) -0.0071(5) 0.0202(6) -0.0050(5)
O5 0.0867(11) 0.0869(11) 0.0975(12) 0.0114(9) 0.0617(10) 0.0145(9)
C30 0.0460(8) 0.0301(7) 0.0412(7) -0.0022(6) 0.0142(6) 0.0003(6)
C1 0.0466(9) 0.0646(12) 0.0704(12) 0.0108(10) 0.0246(8) 0.0035(8)
C2 0.0524(10) 0.0533(10) 0.0626(10) 0.0031(8) 0.0261(8) 0.0037(8)
C3 0.0469(8) 0.0410(8) 0.0445(8) 0.0036(6) 0.0166(7) 0.0015(7)
C4 0.0437(8) 0.0375(8) 0.0391(7) 0.0057(6) 0.0116(6) -0.0009(6)
C5 0.0455(8) 0.0323(7) 0.0390(7) 0.0007(6) 0.0126(6) -0.0025(6)
C32 0.0513(9) 0.0349(8) 0.0402(7) -0.0011(6) 0.0154(6) -0.0054(6)
C7 0.0484(8) 0.0344(8) 0.0394(7) -0.0044(6) 0.0141(6) 0.0000(6)
C8 0.0480(9) 0.0347(8) 0.0411(8) -0.0012(6) 0.0120(6) -0.0001(6)
C9 0.0483(9) 0.0461(9) 0.0369(7) -0.0005(6) 0.0131(6) 0.0008(7)
N7 0.0556(9) 0.0605(10) 0.0503(8) 0.0050(7) 0.0214(7) 0.0013(7)
C11 0.0635(11) 0.0468(9) 0.0541(10) -0.0075(8) 0.0249(8) 0.0073(8)
C12 0.0818(13) 0.0350(9) 0.0697(12) -0.0018(8) 0.0341(10) 0.0055(8)
C13 0.0706(11) 0.0343(8) 0.0567(10) -0.0005(7) 0.0289(9) -0.0002(7)
C14 0.0444(8) 0.0317(7) 0.0402(7) 0.0002(6) 0.0136(6) -0.0011(6)
C15 0.0473(8) 0.0332(7) 0.0425(8) -0.0019(6) 0.0149(6) -0.0005(6)
C16 0.0509(9) 0.0367(8) 0.0457(8) -0.0078(6) 0.0154(7) -0.0043(7)
C17 0.0518(9) 0.0346(8) 0.0460(8) -0.0055(6) 0.0156(7) -0.0087(6)
C18 0.0465(8) 0.0381(8) 0.0495(8) -0.0061(7) 0.0185(7) -0.0047(6)
C19 0.0603(11) 0.0613(12) 0.0690(12) -0.0210(10) 0.0228(9) -0.0248(9)
C20 0.0992(16) 0.0391(9) 0.0552(10) 0.0029(8) 0.0222(10) -0.0024(9)
C21 0.0448(9) 0.0638(12) 0.0586(10) 0.0103(9) 0.0112(8) -0.0090(8)
C22 0.0491(9) 0.0472(9) 0.0470(9) 0.0035(7) 0.0112(7) -0.0070(7)

loop_
_atom_type_symbol
_atom_type_description
_atom_type_scat_dispersion_real
_atom_type_scat_dispersion_imag
_atom_type_scat_source
C C 0.0033 0.0016 'International Tables Vol C Tables 4.2.6.8 and 6.1.1.4'
H H 0.0000 0.0000 'International Tables Vol C Tables 4.2.6.8 and 6.1.1.4'
N N 0.0061 0.0033 'International Tables Vol C Tables 4.2.6.8 and 6.1.1.4'
O O 0.0106 0.0060 'International Tables Vol C Tables 4.2.6.8 and 6.1.1.4'

loop_
_geom_angle_atom_site_label_1
_geom_angle_atom_site_label_2
_geom_angle_atom_site_label_3
_geom_angle
C15 N6 C3 117.94(13)
C32 N1 C30 110.87(12)
C32 N1 C7 123.78(13)
C30 N1 C7 125.32(13)
C18 C30 N1 134.63(14)
C18 C30 C14 120.30(14)
N1 C30 C14 104.86(12)
C2 C1 C21 121.17(17)
C2 C1 H1 119.4
C21 C1 H1 119.4
C1 C2 C3 120.39(18)
C1 C2 H2 119.8
C3 C2 H2 119.8
N6 C3 C2 117.18(15)
N6 C3 C4 124.55(14)
C2 C3 C4 118.27(16)
C22 C4 C5 125.10(15)
C22 C4 C3 119.90(15)
C5 C4 C3 114.95(14)
C14 C5 C4 118.61(14)
C14 C5 C32 107.30(13)
C4 C5 C32 134.06(14)
O3 C32 N1 125.41(15)
O3 C32 C5 129.39(15)
N1 C32 C5 105.20(12)
C8 C7 C13 120.26(15)
C8 C7 N1 120.29(14)
C13 C7 N1 119.44(14)
C9 C8 C7 117.61(15)
C9 C8 H8 121.2
C7 C8 H8 121.2
C11 C9 C8 123.28(16)
C11 C9 N7 118.35(15)
C8 C9 N7 118.29(15)
O5 N7 O1 123.27(17)
O5 N7 C9 118.49(17)
O1 N7 C9 118.23(15)
C9 C11 C12 118.03(16)
C9 C11 H11 121.0
C12 C11 H11 121.0
C11 C12 C13 120.69(17)
C11 C12 H12 119.7
C13 C12 H12 119.7
C12 C13 C7 120.04(16)
C12 C13 H13 120.0
C7 C13 H13 120.0
C5 C14 C15 123.50(14)
C5 C14 C30 111.64(13)
C15 C14 C30 124.86(14)
N6 C15 C14 120.24(14)
N6 C15 C16 124.30(14)
C14 C15 C16 115.36(13)
C15 C16 C17 113.30(13)
C15 C16 H16A 108.9
C17 C16 H16A 108.9
C15 C16 H16B 108.9
C17 C16 H16B 108.9
H16A C16 H16B 107.7
C18 C17 C20 107.12(14)
C18 C17 C19 109.42(15)
C20 C17 C19 109.79(15)
C18 C17 C16 113.14(13)
C20 C17 C16 108.26(15)
C19 C17 C16 109.06(14)
C30 C18 C17 120.04(14)
C30 C18 H18 120.0
C17 C18 H18 120.0
C17 C19 H19A 109.5
C17 C19 H19B 109.5
H19A C19 H19B 109.5
C17 C19 H19C 109.5
H19A C19 H19C 109.5
H19B C19 H19C 109.5
C17 C20 H20A 109.5
C17 C20 H20B 109.5
H20A C20 H20B 109.5
C17 C20 H20C 109.5
H20A C20 H20C 109.5
H20B C20 H20C 109.5
C22 C21 C1 120.53(17)
C22 C21 H21 119.7
C1 C21 H21 119.7
C21 C22 C4 119.74(17)
C21 C22 H22 120.1
C4 C22 H22 120.1

loop_
_geom_bond_atom_site_label_1
_geom_bond_atom_site_label_2
_geom_bond_distance
O1 N7 1.217(2)
N6 C15 1.314(2)
N6 C3 1.381(2)
O3 C32 1.2122(19)
N1 C32 1.412(2)
N1 C30 1.4176(19)
N1 C7 1.4195(19)
O5 N7 1.216(2)
C30 C18 1.332(2)
C30 C14 1.436(2)
C1 C2 1.366(3)
C1 C21 1.399(3)
C1 H1 0.9300
C2 C3 1.407(2)
C2 H2 0.9300
C3 C4 1.432(2)
C4 C22 1.409(2)
C4 C5 1.413(2)
C5 C14 1.355(2)
C5 C32 1.487(2)
C7 C8 1.388(2)
C7 C13 1.388(2)
C8 C9 1.380(2)
C8 H8 0.9300
C9 C11 1.374(2)
C9 N7 1.472(2)
C11 C12 1.376(3)
C11 H11 0.9300
C12 C13 1.382(2)
C12 H12 0.9300
C13 H13 0.9300
C14 C15 1.405(2)
C15 C16 1.501(2)
C16 C17 1.548(2)
C16 H16A 0.9700
C16 H16B 0.9700
C17 C18 1.524(2)
C17 C20 1.526(3)
C17 C19 1.529(2)
C18 H18 0.9300
C19 H19A 0.9600
C19 H19B 0.9600
C19 H19C 0.9600
C20 H20A 0.9600
C20 H20B 0.9600
C20 H20C 0.9600
C21 C22 1.368(3)
C21 H21 0.9300
C22 H22 0.9300
